data_4107208
loop_
_publ_author_name
'Katsunori Suzuki'
'Tsukasa Matsuo'
'Daisuke Hashizume'
'Kohei Tamao'

_publ_section_title
;
 Room-Temperature Dissociation of 1,2-Dibromodisilenes to Bromosilylenes
;
_journal_name_full 'Journal of the American Chemical Society'
_journal_page_first 19710
_journal_page_last 19713
_journal_paper_doi 10.1021/ja209736d
_journal_volume 133
_journal_year 2011
_chemical_formula_moiety 'C32 H55 Br Si3'
_chemical_formula_sum 'C32 H55 Br Si3'
_chemical_formula_weight 603.94
_chemical_name_systematic
;
 ?
;
_space_group_IT_number 14
_symmetry_cell_setting monoclinic
_symmetry_space_group_name_Hall '-P 2yn'
_symmetry_space_group_name_H-M 'P 1 21/n 1'
_atom_sites_solution_hydrogens geom
_atom_sites_solution_primary direct
_atom_sites_solution_secondary difmap
_audit_creation_method SHELXL-97
_cell_angle_alpha 90
_cell_angle_beta 98.697(2)
_cell_angle_gamma 90
_cell_formula_units_Z 8
_cell_length_a 21.785(3)
_cell_length_b 12.4724(15)
_cell_length_c 25.669(3)
_cell_measurement_reflns_used 12699
_cell_measurement_temperature 223
_cell_measurement_theta_max 27.4894
_cell_measurement_theta_min 3.0639
_cell_volume 6894.4(15)
_computing_cell_refinement CrystalClear
_computing_data_collection CrystalClear
_computing_data_reduction CrystalClear
_computing_molecular_graphics 'ORTEP-3 for Windows'
_computing_publication_material SHELXL-97
_computing_structure_refinement SHELXL-97
_computing_structure_solution SIR-97
_diffrn_ambient_temperature 223
_diffrn_detector_area_resol_mean 7.31
_diffrn_measured_fraction_theta_full 0.976
_diffrn_measured_fraction_theta_max 0.976
_diffrn_measurement_device_type 'Rigaku AFC-10 whth Saturn724+ CCD'
_diffrn_measurement_method \w-scan
_diffrn_radiation_monochromator graphite
_diffrn_radiation_source 'fine-focus rotating anode'
_diffrn_radiation_type MoK\a
_diffrn_radiation_wavelength 0.71073
_diffrn_reflns_av_R_equivalents 0.0563
_diffrn_reflns_av_sigmaI/netI 0.0547
_diffrn_reflns_limit_h_max 23
_diffrn_reflns_limit_h_min -28
_diffrn_reflns_limit_k_max 16
_diffrn_reflns_limit_k_min -16
_diffrn_reflns_limit_l_max 33
_diffrn_reflns_limit_l_min -27
_diffrn_reflns_number 54850
_diffrn_reflns_theta_full 27.48
_diffrn_reflns_theta_max 27.48
_diffrn_reflns_theta_min 3.06
_diffrn_standards_number 0
_exptl_absorpt_coefficient_mu 1.315
_exptl_absorpt_correction_T_max 0.8797
_exptl_absorpt_correction_T_min 0.708
_exptl_absorpt_correction_type multi-scan
_exptl_absorpt_process_details
;
 REQAB implemented in the CrystalClear program.

;
_exptl_crystal_colour Colorless
_exptl_crystal_density_diffrn 1.164
_exptl_crystal_description Prism
_exptl_crystal_F_000 2592
_exptl_crystal_size_max 0.25
_exptl_crystal_size_mid 0.20
_exptl_crystal_size_min 0.10
_refine_diff_density_max 0.671
_refine_diff_density_min -0.768
_refine_diff_density_rms 0.065
_refine_ls_extinction_method none
_refine_ls_goodness_of_fit_ref 1.075
_refine_ls_hydrogen_treatment constr
_refine_ls_matrix_type full
_refine_ls_number_parameters 738
_refine_ls_number_reflns 15432
_refine_ls_number_restraints 113
_refine_ls_restrained_S_all 1.078
_refine_ls_R_factor_all 0.1105
_refine_ls_R_factor_gt 0.0694
_refine_ls_shift/su_max 0.000
_refine_ls_shift/su_mean 0.000
_refine_ls_structure_factor_coef Fsqd
_refine_ls_weighting_details 'calc w=1/[\s^2^(Fo^2^)+(0.0842P)^2^+3.2921P] where P=(Fo^2^+2Fc^2^)/3'
_refine_ls_weighting_scheme calc
_refine_ls_wR_factor_gt 0.1738
_refine_ls_wR_factor_ref 0.1992
_reflns_number_gt 9819
_reflns_number_total 15432
_reflns_threshold_expression I>2\s(I)
_cod_data_source_file ja209736d_si_004.cif
_cod_data_source_block Si-TMSCCTMS
_cod_original_sg_symbol_H-M 'P 21/n'
_cod_database_code 4107208

loop_
_symmetry_equiv_pos_as_xyz
'x, y, z'
'-x+1/2, y+1/2, -z+1/2'
'-x, -y, -z'
'x-1/2, -y-1/2, z-1/2'

loop_
_atom_site_label
_atom_site_type_symbol
_atom_site_fract_x
_atom_site_fract_y
_atom_site_fract_z
_atom_site_U_iso_or_equiv
_atom_site_adp_type
_atom_site_occupancy
_atom_site_symmetry_multiplicity
_atom_site_calc_flag
_atom_site_refinement_flags
_atom_site_disorder_assembly
_atom_site_disorder_group
Br1A Br 0.38323(2) 0.88153(3) 0.314248(19) 0.05881(15) Uani 1 1 d . . .
Si1A Si 0.40363(4) 0.71710(8) 0.34868(4) 0.0373(2) Uani 1 1 d . A .
Si2A Si 0.30584(5) 0.52728(11) 0.27093(5) 0.0575(3) Uani 1 1 d D . .
C27A C 0.3004(4) 0.4027(5) 0.3114(3) 0.0914(15) Uani 0.613(4) 1 d PD A 9
H27A H 0.3357 0.3568 0.3088 0.137 Uiso 0.613(4) 1 calc PR A 9
H27B H 0.2623 0.3648 0.2983 0.137 Uiso 0.613(4) 1 calc PR A 9
H27C H 0.3003 0.4225 0.3479 0.137 Uiso 0.613(4) 1 calc PR A 9
C28A C 0.2330(3) 0.6029(6) 0.2704(3) 0.0914(15) Uani 0.613(4) 1 d PD A 9
H28A H 0.2206 0.5999 0.3051 0.137 Uiso 0.613(4) 1 calc PR A 9
H28B H 0.2007 0.5715 0.2448 0.137 Uiso 0.613(4) 1 calc PR A 9
H28C H 0.2394 0.6770 0.2611 0.137 Uiso 0.613(4) 1 calc PR A 9
C29A C 0.3154(4) 0.4851(7) 0.2041(2) 0.0914(15) Uani 0.613(4) 1 d PD A 9
H29A H 0.3074 0.5455 0.1802 0.137 Uiso 0.613(4) 1 calc PR A 9
H29B H 0.2863 0.4279 0.1926 0.137 Uiso 0.613(4) 1 calc PR A 9
H29C H 0.3575 0.4597 0.2041 0.137 Uiso 0.613(4) 1 calc PR A 9
C27C C 0.2453(4) 0.4773(10) 0.3083(4) 0.0914(15) Uani 0.387(4) 1 d PD A 10
H27D H 0.2632 0.4239 0.3336 0.137 Uiso 0.387(4) 1 calc PR A 10
H27E H 0.2118 0.4452 0.2841 0.137 Uiso 0.387(4) 1 calc PR A 10
H27F H 0.2292 0.5365 0.3267 0.137 Uiso 0.387(4) 1 calc PR A 10
C28C C 0.2684(5) 0.6306(7) 0.2231(4) 0.0914(15) Uani 0.387(4) 1 d PD A 10
H28D H 0.2611 0.6956 0.2421 0.137 Uiso 0.387(4) 1 calc PR A 10
H28E H 0.2292 0.6032 0.2052 0.137 Uiso 0.387(4) 1 calc PR A 10
H28F H 0.2956 0.6465 0.1975 0.137 Uiso 0.387(4) 1 calc PR A 10
C29C C 0.3301(6) 0.4157(7) 0.2302(4) 0.0914(15) Uani 0.387(4) 1 d PD A 10
H29D H 0.3505 0.4450 0.2023 0.137 Uiso 0.387(4) 1 calc PR A 10
H29E H 0.2938 0.3751 0.2149 0.137 Uiso 0.387(4) 1 calc PR A 10
H29F H 0.3586 0.3689 0.2523 0.137 Uiso 0.387(4) 1 calc PR A 10
Si3A Si 0.48910(5) 0.56843(9) 0.26214(4) 0.0450(3) Uani 1 1 d . A .
C1A C 0.41884(15) 0.7321(3) 0.42250(14) 0.0369(8) Uani 1 1 d . . .
C2A C 0.47998(15) 0.7494(3) 0.44964(15) 0.0417(8) Uani 1 1 d . B .
C3A C 0.54249(16) 0.7436(4) 0.42930(16) 0.0537(11) Uani 1 1 d D . .
C4A C 0.5917(3) 0.765(2) 0.4785(3) 0.059(3) Uani 0.58(3) 1 d PD B 13
H4A1 H 0.6189 0.7020 0.4856 0.071 Uiso 0.58(3) 1 calc PR B 13
H4A2 H 0.6174 0.8264 0.4721 0.071 Uiso 0.58(3) 1 calc PR B 13
C4C C 0.5842(7) 0.8041(18) 0.4741(2) 0.059(3) Uani 0.42(3) 1 d PD B 14
H4C1 H 0.6269 0.7768 0.4776 0.071 Uiso 0.42(3) 1 calc PR B 14
H4C2 H 0.5849 0.8807 0.4658 0.071 Uiso 0.42(3) 1 calc PR B 14
C5A C 0.55825(17) 0.7872(4) 0.52648(15) 0.0565(11) Uani 1 1 d D . .
C6A C 0.48975(15) 0.7711(3) 0.50362(15) 0.0441(9) Uani 1 1 d . B .
C7A C 0.44096(16) 0.7771(3) 0.53240(15) 0.0446(9) Uani 1 1 d . . .
H7A H 0.4482 0.7944 0.5684 0.054 Uiso 1 1 calc R B .
C8A C 0.38138(15) 0.7569(3) 0.50714(14) 0.0391(8) Uani 1 1 d . B .
C9A C 0.32284(16) 0.7564(3) 0.53286(15) 0.0466(9) Uani 1 1 d D . .
C10A C 0.27208(16) 0.7512(4) 0.48534(16) 0.0534(11) Uani 1 1 d . B .
H10A H 0.2532 0.8222 0.4786 0.064 Uiso 1 1 calc R . .
H10B H 0.2396 0.7012 0.4923 0.064 Uiso 1 1 calc R . .
C11A C 0.30010(15) 0.7135(3) 0.43639(15) 0.0426(9) Uani 1 1 d . . .
C12A C 0.36998(14) 0.7358(3) 0.45325(14) 0.0356(7) Uani 1 1 d . B .
C13A C 0.5565(2) 0.6290(4) 0.41440(18) 0.0647(13) Uani 1 1 d . B .
H13A H 0.5541 0.5819 0.4441 0.097 Uiso 1 1 calc R . .
H13B H 0.5979 0.6255 0.4049 0.097 Uiso 1 1 calc R . .
H13C H 0.5264 0.6064 0.3846 0.097 Uiso 1 1 calc R . .
C14A C 0.54613(19) 0.8189(4) 0.38316(19) 0.0649(13) Uani 1 1 d . B .
H14A H 0.5180 0.7943 0.3526 0.097 Uiso 1 1 calc R . .
H14B H 0.5882 0.8197 0.3752 0.097 Uiso 1 1 calc R . .
H14C H 0.5345 0.8907 0.3924 0.097 Uiso 1 1 calc R . .
C15A C 0.5756(6) 0.7158(5) 0.5755(2) 0.076(2) Uani 0.554(7) 1 d PDU B 1
H15A H 0.6199 0.7252 0.5888 0.091 Uiso 0.554(7) 1 calc PR B 1
H15B H 0.5522 0.7400 0.6031 0.091 Uiso 0.554(7) 1 calc PR B 1
C16A C 0.5626(5) 0.5965(6) 0.5652(5) 0.107(3) Uani 0.554(7) 1 d PDU B 1
H16A H 0.5188 0.5862 0.5526 0.161 Uiso 0.554(7) 1 calc PR B 1
H16B H 0.5742 0.5567 0.5977 0.161 Uiso 0.554(7) 1 calc PR B 1
H16C H 0.5867 0.5711 0.5389 0.161 Uiso 0.554(7) 1 calc PR B 1
C15C C 0.5868(6) 0.6829(8) 0.5516(4) 0.076(2) Uani 0.446(7) 1 d PDU B 2
H15C H 0.5792 0.6250 0.5256 0.091 Uiso 0.446(7) 1 calc PR B 2
H15D H 0.6318 0.6922 0.5604 0.091 Uiso 0.446(7) 1 calc PR B 2
C16C C 0.5610(7) 0.6493(11) 0.6014(5) 0.107(3) Uani 0.446(7) 1 d PDU B 2
H16D H 0.5660 0.7076 0.6266 0.161 Uiso 0.446(7) 1 calc PR B 2
H16E H 0.5833 0.5868 0.6167 0.161 Uiso 0.446(7) 1 calc PR B 2
H16F H 0.5172 0.6321 0.5924 0.161 Uiso 0.446(7) 1 calc PR B 2
C17A C 0.5679(2) 0.8975(5) 0.5524(2) 0.089(2) Uani 1 1 d . B .
H17A H 0.5436 0.9015 0.5814 0.107 Uiso 1 1 calc R . .
H17B H 0.5520 0.9523 0.5264 0.107 Uiso 1 1 calc R . .
C18A C 0.6363(2) 0.9234(6) 0.5739(2) 0.112(3) Uani 1 1 d . . .
H18A H 0.6513 0.8740 0.6022 0.169 Uiso 1 1 calc R B .
H18B H 0.6393 0.9963 0.5872 0.169 Uiso 1 1 calc R . .
H18C H 0.6612 0.9161 0.5458 0.169 Uiso 1 1 calc R . .
C19A C 0.3191(4) 0.8438(4) 0.5747(2) 0.048(2) Uani 0.599(5) 1 d PD B 3
H19A H 0.2785 0.8403 0.5866 0.058 Uiso 0.599(5) 1 calc PR B 3
H19B H 0.3511 0.8307 0.6051 0.058 Uiso 0.599(5) 1 calc PR B 3
C20A C 0.3283(4) 0.9555(4) 0.5525(3) 0.0661(17) Uani 0.599(5) 1 d PD B 3
H20A H 0.3697 0.9609 0.5433 0.099 Uiso 0.599(5) 1 calc PR B 3
H20B H 0.3231 1.0091 0.5789 0.099 Uiso 0.599(5) 1 calc PR B 3
H20C H 0.2978 0.9673 0.5214 0.099 Uiso 0.599(5) 1 calc PR B 3
C19C C 0.3177(5) 0.8692(5) 0.5562(5) 0.048(2) Uani 0.401(5) 1 d PD B 4
H19E H 0.3530 0.8816 0.5840 0.058 Uiso 0.401(5) 1 calc PR B 4
H19F H 0.3191 0.9230 0.5287 0.058 Uiso 0.401(5) 1 calc PR B 4
C20C C 0.2572(4) 0.8819(8) 0.5792(4) 0.0661(17) Uani 0.401(5) 1 d PD B 4
H20D H 0.2223 0.8806 0.5509 0.099 Uiso 0.401(5) 1 calc PR B 4
H20E H 0.2577 0.9497 0.5978 0.099 Uiso 0.401(5) 1 calc PR B 4
H20F H 0.2533 0.8235 0.6034 0.099 Uiso 0.401(5) 1 calc PR B 4
C21A C 0.3190(2) 0.6513(4) 0.56600(18) 0.0649(12) Uani 1 1 d . B .
H21A H 0.2787 0.6513 0.5785 0.078 Uiso 1 1 calc R . .
H21B H 0.3191 0.5903 0.5420 0.078 Uiso 1 1 calc R . .
C22A C 0.3678(2) 0.6308(5) 0.6125(2) 0.0827(16) Uani 1 1 d . . .
H22A H 0.4079 0.6244 0.6009 0.124 Uiso 1 1 calc R B .
H22B H 0.3583 0.5649 0.6297 0.124 Uiso 1 1 calc R . .
H22C H 0.3687 0.6900 0.6372 0.124 Uiso 1 1 calc R . .
C23A C 0.28997(18) 0.5937(3) 0.42645(17) 0.0544(10) Uani 1 1 d . B .
H23A H 0.2458 0.5788 0.4194 0.082 Uiso 1 1 calc R . .
H23B H 0.3086 0.5539 0.4573 0.082 Uiso 1 1 calc R . .
H23C H 0.3091 0.5724 0.3963 0.082 Uiso 1 1 calc R . .
C24A C 0.26914(17) 0.7767(4) 0.38824(17) 0.0580(11) Uani 1 1 d . B .
H24A H 0.2794 0.8521 0.3929 0.087 Uiso 1 1 calc R . .
H24B H 0.2245 0.7678 0.3845 0.087 Uiso 1 1 calc R . .
H24C H 0.2840 0.7503 0.3569 0.087 Uiso 1 1 calc R . .
C25A C 0.37169(16) 0.6083(3) 0.30641(14) 0.0408(8) Uani 1 1 d . A .
C26A C 0.43371(16) 0.6246(3) 0.30414(14) 0.0420(8) Uani 1 1 d . . .
C30A C 0.4943(2) 0.4216(4) 0.2749(2) 0.0709(13) Uani 1 1 d . . .
H30A H 0.5104 0.4091 0.3117 0.106 Uiso 1 1 calc R A .
H30B H 0.5218 0.3893 0.2530 0.106 Uiso 1 1 calc R . .
H30C H 0.4533 0.3899 0.2666 0.106 Uiso 1 1 calc R . .
C31A C 0.4603(2) 0.6018(4) 0.19190(17) 0.0708(14) Uani 1 1 d . . .
H31A H 0.4183 0.5750 0.1824 0.106 Uiso 1 1 calc R A .
H31B H 0.4871 0.5687 0.1695 0.106 Uiso 1 1 calc R . .
H31C H 0.4606 0.6789 0.1872 0.106 Uiso 1 1 calc R . .
C32A C 0.56871(19) 0.6269(4) 0.27674(19) 0.0635(12) Uani 1 1 d . . .
H32A H 0.5660 0.7045 0.2752 0.095 Uiso 1 1 calc R A .
H32B H 0.5936 0.6015 0.2509 0.095 Uiso 1 1 calc R . .
H32C H 0.5879 0.6050 0.3117 0.095 Uiso 1 1 calc R . .
Br1B Br 0.11296(2) 0.11428(3) 0.674983(18) 0.05731(15) Uani 1 1 d . . .
Si1B Si 0.09742(4) 0.28369(8) 0.64554(4) 0.0377(2) Uani 1 1 d . . .
Si2B Si 0.20092(5) 0.44664(10) 0.73367(4) 0.0524(3) Uani 1 1 d . . .
Si3B Si 0.01480(5) 0.42936(9) 0.73516(4) 0.0477(3) Uani 1 1 d . . .
C1B C 0.08246(14) 0.2762(3) 0.57137(14) 0.0354(7) Uani 1 1 d . . .
C2B C 0.13140(14) 0.2709(3) 0.54102(13) 0.0326(7) Uani 1 1 d . . .
C3B C 0.20149(15) 0.2898(3) 0.55818(14) 0.0389(8) Uani 1 1 d . . .
C4B C 0.22960(16) 0.2491(3) 0.50973(15) 0.0464(9) Uani 1 1 d . . .
H4B1 H 0.2641 0.2955 0.5036 0.056 Uiso 1 1 calc R . .
H4B2 H 0.2456 0.1761 0.5162 0.056 Uiso 1 1 calc R . .
C5B C 0.17887(16) 0.2502(3) 0.46137(15) 0.0414(8) Uani 1 1 d . . .
C6B C 0.12025(15) 0.2528(3) 0.48675(13) 0.0360(8) Uani 1 1 d . . .
C7B C 0.06031(16) 0.2390(3) 0.46117(15) 0.0432(9) Uani 1 1 d . . .
H7B H 0.0530 0.2241 0.4249 0.052 Uiso 1 1 calc R . .
C8B C 0.01131(15) 0.2473(3) 0.48922(15) 0.0433(9) Uani 1 1 d . C .
C9B C -0.05793(16) 0.2401(3) 0.46504(16) 0.0574(12) Uani 1 1 d D . .
C10B C -0.0867(6) 0.230(3) 0.5164(3) 0.080(5) Uani 0.67(11) 1 d PDU C 11
H10C H -0.0964 0.1548 0.5223 0.096 Uiso 0.67(11) 1 calc PR C 11
H10D H -0.1255 0.2710 0.5128 0.096 Uiso 0.67(11) 1 calc PR C 11
C10D C -0.0900(5) 0.255(6) 0.5144(5) 0.080(5) Uani 0.33(11) 1 d PDU C 12
H10E H -0.1151 0.1919 0.5192 0.096 Uiso 0.33(11) 1 calc PR C 12
H10F H -0.1178 0.3174 0.5092 0.096 Uiso 0.33(11) 1 calc PR C 12
C11B C -0.04144(16) 0.2727(4) 0.56435(18) 0.0572(12) Uani 1 1 d D . .
C12B C 0.02131(15) 0.2647(3) 0.54358(16) 0.0430(9) Uani 1 1 d . C .
C13B C 0.21274(18) 0.4101(3) 0.56783(17) 0.0532(10) Uani 1 1 d . . .
H13D H 0.1947 0.4321 0.5984 0.080 Uiso 1 1 calc R . .
H13E H 0.1936 0.4501 0.5372 0.080 Uiso 1 1 calc R . .
H13F H 0.2570 0.4241 0.5740 0.080 Uiso 1 1 calc R . .
C14B C 0.23124(16) 0.2265(4) 0.60701(15) 0.0508(10) Uani 1 1 d . . .
H14D H 0.2167 0.2550 0.6381 0.076 Uiso 1 1 calc R . .
H14E H 0.2761 0.2331 0.6109 0.076 Uiso 1 1 calc R . .
H14F H 0.2197 0.1516 0.6028 0.076 Uiso 1 1 calc R . .
C15B C 0.1859(2) 0.3529(3) 0.42816(17) 0.0565(11) Uani 1 1 d . . .
H15E H 0.1860 0.4150 0.4516 0.068 Uiso 1 1 calc R . .
H15F H 0.2268 0.3502 0.4167 0.068 Uiso 1 1 calc R . .
C16B C 0.1383(2) 0.3732(4) 0.38020(18) 0.0708(13) Uani 1 1 d . . .
H16G H 0.1384 0.3140 0.3557 0.106 Uiso 1 1 calc R . .
H16H H 0.1483 0.4392 0.3633 0.106 Uiso 1 1 calc R . .
H16I H 0.0975 0.3793 0.3907 0.106 Uiso 1 1 calc R . .
C17B C 0.18201(18) 0.1523(3) 0.42571(16) 0.0502(10) Uani 1 1 d . . .
H17C H 0.1514 0.1620 0.3940 0.060 Uiso 1 1 calc R . .
H17D H 0.2231 0.1510 0.4146 0.060 Uiso 1 1 calc R . .
C18B C 0.1708(2) 0.0451(4) 0.4493(2) 0.0724(13) Uani 1 1 d . . .
H18D H 0.2003 0.0346 0.4812 0.109 Uiso 1 1 calc R . .
H18E H 0.1761 -0.0111 0.4242 0.109 Uiso 1 1 calc R . .
H18F H 0.1289 0.0426 0.4577 0.109 Uiso 1 1 calc R . .
C19B C -0.0681(3) 0.3283(6) 0.4223(3) 0.0615(17) Uani 0.537(6) 1 d PDU C 5
H19C H -0.0570 0.3977 0.4391 0.074 Uiso 0.537(6) 1 calc PR C 5
H19D H -0.0397 0.3153 0.3968 0.074 Uiso 0.537(6) 1 calc PR C 5
C20B C -0.1342(3) 0.3355(9) 0.3926(4) 0.107(3) Uani 0.537(6) 1 d PDU C 5
H20G H -0.1393 0.2844 0.3638 0.161 Uiso 0.537(6) 1 calc PR C 5
H20H H -0.1417 0.4074 0.3787 0.161 Uiso 0.537(6) 1 calc PR C 5
H20I H -0.1635 0.3194 0.4164 0.161 Uiso 0.537(6) 1 calc PR C 5
C19D C -0.0842(4) 0.3486(5) 0.4436(3) 0.0615(17) Uani 0.463(6) 1 d PDU C 6
H19G H -0.1296 0.3445 0.4379 0.074 Uiso 0.463(6) 1 calc PR C 6
H19H H -0.0720 0.4037 0.4704 0.074 Uiso 0.463(6) 1 calc PR C 6
C20D C -0.0628(5) 0.3838(10) 0.3922(4) 0.107(3) Uani 0.463(6) 1 d PDU C 6
H20J H -0.0186 0.3995 0.3986 0.161 Uiso 0.463(6) 1 calc PR C 6
H20K H -0.0854 0.4475 0.3788 0.161 Uiso 0.463(6) 1 calc PR C 6
H20L H -0.0706 0.3267 0.3663 0.161 Uiso 0.463(6) 1 calc PR C 6
C21B C -0.0732(4) 0.1306(6) 0.4385(5) 0.062(2) Uani 0.527(6) 1 d PD C 7
H21C H -0.0515 0.1248 0.4078 0.074 Uiso 0.527(6) 1 calc PR C 7
H21D H -0.0573 0.0738 0.4633 0.074 Uiso 0.527(6) 1 calc PR C 7
C22B C -0.1426(4) 0.1126(7) 0.4207(4) 0.0719(19) Uani 0.527(6) 1 d PD C 7
H22D H -0.1650 0.1261 0.4500 0.108 Uiso 0.527(6) 1 calc PR C 7
H22E H -0.1496 0.0391 0.4089 0.108 Uiso 0.527(6) 1 calc PR C 7
H22F H -0.1573 0.1611 0.3920 0.108 Uiso 0.527(6) 1 calc PR C 7
C21D C -0.0686(6) 0.1414(5) 0.4288(4) 0.062(2) Uani 0.473(6) 1 d PD C 8
H21E H -0.1133 0.1323 0.4174 0.074 Uiso 0.473(6) 1 calc PR C 8
H21F H -0.0492 0.1543 0.3973 0.074 Uiso 0.473(6) 1 calc PR C 8
C22D C -0.0422(4) 0.0377(6) 0.4551(4) 0.0719(19) Uani 0.473(6) 1 d PD C 8
H22G H 0.0023 0.0351 0.4548 0.108 Uiso 0.473(6) 1 calc PR C 8
H22H H -0.0618 -0.0234 0.4360 0.108 Uiso 0.473(6) 1 calc PR C 8
H22I H -0.0503 0.0357 0.4913 0.108 Uiso 0.473(6) 1 calc PR C 8
C23B C -0.0533(2) 0.3889(4) 0.5792(2) 0.0687(14) Uani 1 1 d . C .
H23D H -0.0945 0.3947 0.5890 0.103 Uiso 1 1 calc R . .
H23E H -0.0505 0.4352 0.5493 0.103 Uiso 1 1 calc R . .
H23F H -0.0225 0.4104 0.6087 0.103 Uiso 1 1 calc R . .
C24B C -0.04740(19) 0.1978(4) 0.6095(2) 0.0727(15) Uani 1 1 d . C .
H24D H -0.0359 0.1258 0.6005 0.109 Uiso 1 1 calc R . .
H24E H -0.0900 0.1979 0.6163 0.109 Uiso 1 1 calc R . .
H24F H -0.0201 0.2216 0.6408 0.109 Uiso 1 1 calc R . .
C25B C 0.13210(17) 0.3841(3) 0.69129(14) 0.0423(8) Uani 1 1 d . . .
C26B C 0.06951(17) 0.3734(3) 0.69253(15) 0.0432(8) Uani 1 1 d . . .
C27B C 0.2605(2) 0.4998(5) 0.6961(2) 0.0900(19) Uani 1 1 d . . .
H27G H 0.2422 0.5548 0.6719 0.135 Uiso 1 1 calc R . .
H27H H 0.2761 0.4421 0.6764 0.135 Uiso 1 1 calc R . .
H27I H 0.2945 0.5304 0.7204 0.135 Uiso 1 1 calc R . .
C28B C 0.1814(2) 0.5546(5) 0.7767(2) 0.094(2) Uani 1 1 d . . .
H28G H 0.1607 0.6121 0.7554 0.141 Uiso 1 1 calc R . .
H28H H 0.2191 0.5818 0.7974 0.141 Uiso 1 1 calc R . .
H28I H 0.1540 0.5271 0.8001 0.141 Uiso 1 1 calc R . .
C29B C 0.2351(3) 0.3322(5) 0.7752(2) 0.110(2) Uani 1 1 d . . .
H29G H 0.2763 0.3516 0.7926 0.164 Uiso 1 1 calc R . .
H29H H 0.2379 0.2698 0.7531 0.164 Uiso 1 1 calc R . .
H29I H 0.2089 0.3157 0.8015 0.164 Uiso 1 1 calc R . .
C30B C 0.0106(2) 0.5772(3) 0.72427(18) 0.0629(12) Uani 1 1 d . . .
H30D H 0.0522 0.6071 0.7302 0.094 Uiso 1 1 calc R . .
H30E H -0.0140 0.6095 0.7486 0.094 Uiso 1 1 calc R . .
H30F H -0.0085 0.5919 0.6884 0.094 Uiso 1 1 calc R . .
C31B C 0.0440(2) 0.3937(4) 0.80499(18) 0.0709(13) Uani 1 1 d . . .
H31D H 0.0441 0.3164 0.8090 0.106 Uiso 1 1 calc R . .
H31E H 0.0172 0.4254 0.8278 0.106 Uiso 1 1 calc R . .
H31F H 0.0859 0.4209 0.8146 0.106 Uiso 1 1 calc R . .
C32B C -0.06516(19) 0.3730(4) 0.7201(2) 0.0647(12) Uani 1 1 d . . .
H32D H -0.0833 0.3931 0.6846 0.097 Uiso 1 1 calc R . .
H32E H -0.0905 0.4010 0.7450 0.097 Uiso 1 1 calc R . .
H32F H -0.0633 0.2954 0.7229 0.097 Uiso 1 1 calc R . .

loop_
_atom_site_aniso_label
_atom_site_aniso_U_11
_atom_site_aniso_U_22
_atom_site_aniso_U_33
_atom_site_aniso_U_23
_atom_site_aniso_U_13
_atom_site_aniso_U_12
Br1A 0.0594(3) 0.0472(3) 0.0729(3) 0.0142(2) 0.0200(2) 0.01059(19)
Si1A 0.0317(5) 0.0392(5) 0.0409(5) -0.0013(4) 0.0053(4) 0.0019(4)
Si2A 0.0520(7) 0.0666(8) 0.0516(7) -0.0105(6) 0.0001(5) -0.0146(6)
C27A 0.082(3) 0.111(4) 0.076(3) -0.021(3) -0.006(2) -0.030(3)
C28A 0.082(3) 0.111(4) 0.076(3) -0.021(3) -0.006(2) -0.030(3)
C29A 0.082(3) 0.111(4) 0.076(3) -0.021(3) -0.006(2) -0.030(3)
C27C 0.082(3) 0.111(4) 0.076(3) -0.021(3) -0.006(2) -0.030(3)
C28C 0.082(3) 0.111(4) 0.076(3) -0.021(3) -0.006(2) -0.030(3)
C29C 0.082(3) 0.111(4) 0.076(3) -0.021(3) -0.006(2) -0.030(3)
Si3A 0.0502(6) 0.0464(6) 0.0397(6) 0.0006(5) 0.0112(5) 0.0090(5)
C1A 0.0287(17) 0.0379(19) 0.044(2) -0.0051(15) 0.0039(15) 0.0017(14)
C2A 0.0325(19) 0.044(2) 0.049(2) -0.0094(16) 0.0099(16) 0.0037(15)
C3A 0.0280(19) 0.075(3) 0.060(3) -0.020(2) 0.0121(18) -0.0003(18)
C4A 0.018(2) 0.087(10) 0.072(3) -0.040(4) 0.007(2) 0.010(4)
C4C 0.018(2) 0.087(10) 0.072(3) -0.040(4) 0.007(2) 0.010(4)
C5A 0.030(2) 0.079(3) 0.059(3) -0.015(2) -0.0001(18) 0.0016(19)
C6A 0.0299(19) 0.057(2) 0.044(2) -0.0078(18) 0.0002(16) 0.0028(16)
C7A 0.035(2) 0.059(2) 0.039(2) -0.0076(17) 0.0028(16) 0.0003(17)
C8A 0.0299(18) 0.044(2) 0.044(2) -0.0067(16) 0.0080(15) 0.0017(15)
C9A 0.0319(19) 0.057(2) 0.053(2) -0.0138(19) 0.0116(17) -0.0013(17)
C10A 0.030(2) 0.070(3) 0.063(3) -0.016(2) 0.0157(18) -0.0037(18)
C11A 0.0283(18) 0.053(2) 0.047(2) -0.0045(17) 0.0059(15) -0.0051(16)
C12A 0.0261(17) 0.0350(18) 0.045(2) -0.0018(15) 0.0049(14) 0.0026(13)
C13A 0.048(2) 0.087(4) 0.059(3) -0.015(2) 0.008(2) 0.025(2)
C14A 0.046(2) 0.075(3) 0.080(3) -0.018(3) 0.030(2) -0.016(2)
C15A 0.058(5) 0.091(6) 0.074(6) 0.004(5) -0.004(5) 0.010(4)
C16A 0.085(5) 0.120(9) 0.109(9) 0.016(6) -0.013(7) 0.021(6)
C15C 0.058(5) 0.091(6) 0.074(6) 0.004(5) -0.004(5) 0.010(4)
C16C 0.085(5) 0.120(9) 0.109(9) 0.016(6) -0.013(7) 0.021(6)
C17A 0.042(3) 0.133(5) 0.093(4) -0.061(4) 0.012(2) -0.026(3)
C18A 0.065(3) 0.171(7) 0.103(5) -0.061(5) 0.018(3) -0.038(4)
C19A 0.041(2) 0.067(4) 0.039(5) -0.009(3) 0.013(3) -0.001(3)
C20A 0.069(4) 0.048(4) 0.084(5) -0.006(3) 0.023(3) 0.009(3)
C19C 0.041(2) 0.067(4) 0.039(5) -0.009(3) 0.013(3) -0.001(3)
C20C 0.069(4) 0.048(4) 0.084(5) -0.006(3) 0.023(3) 0.009(3)
C21A 0.053(3) 0.081(3) 0.064(3) 0.004(2) 0.018(2) -0.005(2)
C22A 0.069(3) 0.106(5) 0.075(3) 0.016(3) 0.016(3) -0.004(3)
C23A 0.048(2) 0.055(3) 0.061(3) -0.013(2) 0.0109(19) -0.0176(19)
C24A 0.032(2) 0.079(3) 0.062(3) 0.004(2) 0.0027(18) 0.0071(19)
C25A 0.040(2) 0.047(2) 0.0339(18) 0.0046(16) 0.0028(15) -0.0014(16)
C26A 0.042(2) 0.047(2) 0.0357(19) 0.0020(16) 0.0009(15) 0.0043(16)
C30A 0.095(4) 0.052(3) 0.072(3) 0.000(2) 0.032(3) 0.011(2)
C31A 0.078(3) 0.090(4) 0.046(2) 0.005(2) 0.014(2) 0.011(3)
C32A 0.049(2) 0.076(3) 0.069(3) -0.007(2) 0.020(2) 0.008(2)
Br1B 0.0695(3) 0.0400(2) 0.0667(3) 0.00709(19) 0.0243(2) 0.00207(19)
Si1B 0.0343(5) 0.0352(5) 0.0444(6) -0.0053(4) 0.0083(4) -0.0005(4)
Si2B 0.0499(6) 0.0636(8) 0.0419(6) -0.0096(5) 0.0007(5) -0.0080(5)
Si3B 0.0520(6) 0.0455(6) 0.0478(6) -0.0058(5) 0.0147(5) 0.0073(5)
C1B 0.0260(17) 0.0330(18) 0.046(2) -0.0063(15) 0.0032(14) 0.0010(13)
C2B 0.0249(16) 0.0292(17) 0.0426(19) -0.0003(14) 0.0018(14) 0.0020(13)
C3B 0.0300(18) 0.045(2) 0.0400(19) -0.0017(16) 0.0010(15) -0.0033(15)
C4B 0.0306(19) 0.059(3) 0.051(2) -0.0050(18) 0.0079(16) -0.0019(16)
C5B 0.0344(19) 0.046(2) 0.044(2) -0.0019(16) 0.0054(16) 0.0024(15)
C6B 0.0291(17) 0.0371(19) 0.0406(19) -0.0032(15) 0.0015(14) 0.0030(14)
C7B 0.038(2) 0.044(2) 0.044(2) -0.0111(16) -0.0044(16) 0.0055(16)
C8B 0.0298(19) 0.044(2) 0.053(2) -0.0113(17) -0.0021(16) 0.0040(15)
C9B 0.034(2) 0.051(2) 0.082(3) -0.018(2) -0.010(2) 0.0089(17)
C10B 0.024(2) 0.098(13) 0.116(4) -0.063(4) 0.008(2) 0.002(4)
C10D 0.024(2) 0.098(13) 0.116(4) -0.063(4) 0.008(2) 0.002(4)
C11B 0.027(2) 0.066(3) 0.078(3) -0.031(2) 0.0081(19) -0.0019(18)
C12B 0.0313(18) 0.0354(19) 0.062(2) -0.0126(17) 0.0042(17) 0.0017(15)
C13B 0.048(2) 0.052(2) 0.058(3) -0.0069(19) 0.0044(19) -0.0165(19)
C14B 0.0286(19) 0.070(3) 0.052(2) 0.003(2) 0.0004(17) 0.0051(18)
C15B 0.064(3) 0.051(3) 0.055(3) 0.0039(19) 0.012(2) -0.006(2)
C16B 0.090(3) 0.063(3) 0.058(3) 0.008(2) 0.006(3) 0.014(3)
C17B 0.042(2) 0.054(2) 0.054(2) -0.0071(19) 0.0068(18) 0.0050(18)
C18B 0.077(3) 0.058(3) 0.085(4) -0.004(3) 0.018(3) 0.011(2)
C19B 0.057(2) 0.063(2) 0.063(2) -0.0020(14) 0.0064(13) 0.0070(13)
C20B 0.070(5) 0.123(8) 0.120(7) 0.023(6) -0.011(5) 0.021(5)
C19D 0.057(2) 0.063(2) 0.063(2) -0.0020(14) 0.0064(13) 0.0070(13)
C20D 0.070(5) 0.123(8) 0.120(7) 0.023(6) -0.011(5) 0.021(5)
C21B 0.040(3) 0.068(3) 0.074(4) -0.022(3) -0.004(3) -0.004(2)
C22B 0.058(4) 0.078(5) 0.078(5) -0.017(4) 0.009(3) -0.009(4)
C21D 0.040(3) 0.068(3) 0.074(4) -0.022(3) -0.004(3) -0.004(2)
C22D 0.058(4) 0.078(5) 0.078(5) -0.017(4) 0.009(3) -0.009(4)
C23B 0.043(2) 0.071(3) 0.090(4) -0.033(3) 0.005(2) 0.017(2)
C24B 0.047(2) 0.074(3) 0.106(4) -0.030(3) 0.039(3) -0.017(2)
C25B 0.045(2) 0.043(2) 0.0393(19) -0.0003(16) 0.0069(16) 0.0034(16)
C26B 0.043(2) 0.044(2) 0.042(2) -0.0033(16) 0.0039(16) 0.0007(16)
C27B 0.071(3) 0.133(5) 0.064(3) -0.025(3) 0.006(3) -0.040(3)
C28B 0.075(3) 0.103(5) 0.103(4) -0.059(4) 0.007(3) -0.021(3)
C29B 0.114(5) 0.122(6) 0.079(4) 0.011(4) -0.032(4) 0.012(4)
C30B 0.080(3) 0.046(2) 0.067(3) -0.006(2) 0.027(2) 0.011(2)
C31B 0.087(3) 0.075(3) 0.054(3) 0.000(2) 0.018(2) 0.004(3)
C32B 0.049(2) 0.069(3) 0.082(3) -0.008(2) 0.030(2) 0.004(2)

loop_
_atom_type_symbol
_atom_type_description
_atom_type_scat_dispersion_real
_atom_type_scat_dispersion_imag
_atom_type_scat_source
C C 0.0033 0.0016 'International Tables Vol C Tables 4.2.6.8 and 6.1.1.4'
H H 0.0000 0.0000 'International Tables Vol C Tables 4.2.6.8 and 6.1.1.4'
Si Si 0.0817 0.0704 'International Tables Vol C Tables 4.2.6.8 and 6.1.1.4'
Br Br -0.2901 2.4595 'International Tables Vol C Tables 4.2.6.8 and 6.1.1.4'

loop_
_geom_angle_atom_site_label_1
_geom_angle_atom_site_label_2
_geom_angle_atom_site_label_3
_geom_angle
C25A Si1A C26A 44.63(16)
C25A Si1A C1A 132.17(16)
C26A Si1A C1A 132.22(16)
C25A Si1A Br1A 114.36(12)
C26A Si1A Br1A 113.61(12)
C1A Si1A Br1A 107.38(12)
C29A Si2A C28A 111.0(3)
C29A Si2A C27C 125.3(5)
C28A Si2A C27C 59.8(4)
C29A Si2A C29C 35.0(4)
C28A Si2A C29C 134.0(5)
C27C Si2A C29C 108.9(4)
C29A Si2A C25A 115.0(3)
C28A Si2A C25A 108.8(3)
C27C Si2A C25A 118.9(4)
C29C Si2A C25A 114.5(4)
C29A Si2A C28C 71.7(4)
C28A Si2A C28C 49.9(4)
C27C Si2A C28C 107.2(4)
C29C Si2A C28C 106.2(4)
C25A Si2A C28C 99.9(4)
C29A Si2A C27A 107.8(3)
C28A Si2A C27A 107.4(3)
C27C Si2A C27A 47.7(4)
C29C Si2A C27A 74.9(4)
C25A Si2A C27A 106.5(3)
C28C Si2A C27A 150.3(4)
Si2A C27A H27A 109.5
Si2A C27A H27B 109.5
Si2A C27A H27C 109.5
Si2A C28A H28A 109.5
Si2A C28A H28B 109.5
Si2A C28A H28C 109.5
Si2A C29A H29A 109.5
Si2A C29A H29B 109.5
Si2A C29A H29C 109.5
Si2A C27C H27D 109.5
Si2A C27C H27E 109.5
Si2A C27C H27F 109.5
Si2A C28C H28D 109.5
Si2A C28C H28E 109.5
Si2A C28C H28F 109.5
Si2A C29C H29D 109.5
Si2A C29C H29E 109.5
Si2A C29C H29F 109.5
C30A Si3A C31A 113.1(2)
C30A Si3A C32A 108.6(2)
C31A Si3A C32A 105.9(2)
C30A Si3A C26A 107.13(19)
C31A Si3A C26A 108.79(19)
C32A Si3A C26A 113.49(18)
C12A C1A C2A 116.6(3)
C12A C1A Si1A 122.0(2)
C2A C1A Si1A 121.1(3)
C6A C2A C1A 120.4(3)
C6A C2A C3A 109.7(3)
C1A C2A C3A 129.8(3)
C13A C3A C14A 110.4(4)
C13A C3A C2A 110.6(3)
C14A C3A C2A 112.9(3)
C13A C3A C4C 121.7(10)
C14A C3A C4C 100.5(7)
C2A C3A C4C 100.1(6)
C13A C3A C4A 102.9(9)
C14A C3A C4A 114.7(9)
C2A C3A C4A 104.8(3)
C4C C3A C4A 19.5(9)
C5A C4A C3A 109.1(4)
C5A C4A H4A1 109.9
C3A C4A H4A1 109.9
C5A C4A H4A2 109.9
C3A C4A H4A2 109.9
C5A C4C C3A 109.1(4)
C5A C4C H4C1 109.9
C3A C4C H4C1 109.9
C5A C4C H4C2 109.9
C3A C4C H4C2 109.9
C17A C5A C6A 110.3(3)
C17A C5A C15C 123.9(7)
C6A C5A C15C 111.0(7)
C17A C5A C15A 99.5(4)
C6A C5A C15A 110.0(5)
C15C C5A C15A 30.3(5)
C17A C5A C4A 117.2(9)
C6A C5A C4A 102.7(3)
C15C C5A C4A 88.3(10)
C15A C5A C4A 117.3(10)
C17A C5A C4C 102.1(7)
C6A C5A C4C 98.5(5)
C15C C5A C4C 107.5(11)
C15A C5A C4C 135.2(11)
C4A C5A C4C 19.5(9)
C7A C6A C2A 121.7(3)
C7A C6A C5A 124.8(3)
C2A C6A C5A 113.5(3)
C8A C7A C6A 118.8(3)
C8A C7A H7A 120.6
C6A C7A H7A 120.6
C7A C8A C12A 120.9(3)
C7A C8A C9A 125.9(3)
C12A C8A C9A 113.2(3)
C10A C9A C8A 102.0(3)
C10A C9A C19A 118.7(4)
C8A C9A C19A 115.7(4)
C10A C9A C19C 105.3(6)
C8A C9A C19C 106.3(4)
C19A C9A C19C 21.2(5)
C10A C9A C21A 107.9(3)
C8A C9A C21A 110.8(3)
C19A C9A C21A 101.6(3)
C19C C9A C21A 122.5(5)
C9A C10A C11A 109.6(3)
C9A C10A H10A 109.7
C11A C10A H10A 109.8
C9A C10A H10B 109.8
C11A C10A H10B 109.8
H10A C10A H10B 108.2
C23A C11A C24A 109.5(3)
C23A C11A C12A 109.6(3)
C24A C11A C12A 115.3(3)
C23A C11A C10A 111.6(3)
C24A C11A C10A 108.5(3)
C12A C11A C10A 102.1(3)
C8A C12A C1A 121.5(3)
C8A C12A C11A 109.4(3)
C1A C12A C11A 129.0(3)
C3A C13A H13A 109.5
C3A C13A H13B 109.5
H13A C13A H13B 109.5
C3A C13A H13C 109.5
H13A C13A H13C 109.5
H13B C13A H13C 109.5
C3A C14A H14A 109.5
C3A C14A H14B 109.5
H14A C14A H14B 109.5
C3A C14A H14C 109.5
H14A C14A H14C 109.5
H14B C14A H14C 109.5
C16A C15A C5A 113.9(5)
C5A C15A H15A 108.8
C5A C15A H15B 108.8
C16C C15C C5A 113.9(5)
C16C C15C H15C 108.8
C5A C15C H15C 108.8
C16C C15C H15D 108.8
C5A C15C H15D 108.8
H15C C15C H15D 107.7
C15C C16C H16D 109.5
C15C C16C H16E 109.5
H16D C16C H16E 109.5
C15C C16C H16F 109.5
H16D C16C H16F 109.5
H16E C16C H16F 109.5
C5A C17A C18A 114.0(4)
C5A C17A H17A 108.8
C18A C17A H17A 108.8
C5A C17A H17B 108.8
C18A C17A H17B 108.8
H17A C17A H17B 107.6
C17A C18A H18A 109.5
C17A C18A H18B 109.5
H18A C18A H18B 109.5
C17A C18A H18C 109.5
H18A C18A H18C 109.5
H18B C18A H18C 109.5
C20A C19A C9A 111.3(4)
C9A C19A H19A 109.4
C9A C19A H19B 109.4
C20C C19C C9A 111.3(4)
C9A C19C H19E 109.4
C9A C19C H19F 109.4
C22A C21A C9A 119.0(4)
C22A C21A H21A 107.6
C9A C21A H21A 107.6
C22A C21A H21B 107.6
C9A C21A H21B 107.6
H21A C21A H21B 107.0
C21A C22A H22A 109.5
C21A C22A H22B 109.5
H22A C22A H22B 109.5
C21A C22A H22C 109.5
H22A C22A H22C 109.5
H22B C22A H22C 109.5
C11A C23A H23A 109.5
C11A C23A H23B 109.5
H23A C23A H23B 109.5
C11A C23A H23C 109.5
H23A C23A H23C 109.5
H23B C23A H23C 109.5
C11A C24A H24A 109.5
C11A C24A H24B 109.5
H24A C24A H24B 109.5
C11A C24A H24C 109.5
H24A C24A H24C 109.5
H24B C24A H24C 109.5
C26A C25A Si1A 67.9(2)
C26A C25A Si2A 138.0(3)
Si1A C25A Si2A 153.2(2)
C25A C26A Si1A 67.5(2)
C25A C26A Si3A 133.8(3)
Si1A C26A Si3A 157.9(2)
Si3A C30A H30A 109.5
Si3A C30A H30B 109.5
H30A C30A H30B 109.5
Si3A C30A H30C 109.5
H30A C30A H30C 109.5
H30B C30A H30C 109.5
Si3A C31A H31A 109.5
Si3A C31A H31B 109.5
H31A C31A H31B 109.5
Si3A C31A H31C 109.5
H31A C31A H31C 109.5
H31B C31A H31C 109.5
Si3A C32A H32A 109.5
Si3A C32A H32B 109.5
H32A C32A H32B 109.5
Si3A C32A H32C 109.5
H32A C32A H32C 109.5
H32B C32A H32C 109.5
C25B Si1B C26B 44.67(16)
C25B Si1B C1B 133.13(17)
C26B Si1B C1B 132.61(16)
C25B Si1B Br1B 113.97(12)
C26B Si1B Br1B 113.81(13)
C1B Si1B Br1B 106.68(11)
C28B Si2B C27B 107.2(3)
C28B Si2B C29B 109.0(3)
C27B Si2B C29B 108.7(3)
C28B Si2B C25B 114.5(2)
C27B Si2B C25B 114.03(19)
C29B Si2B C25B 103.1(2)
C31B Si3B C32B 106.4(2)
C31B Si3B C30B 112.5(2)
C32B Si3B C30B 108.6(2)
C31B Si3B C26B 108.6(2)
C32B Si3B C26B 113.32(19)
C30B Si3B C26B 107.60(19)
C2B C1B C12B 116.5(3)
C2B C1B Si1B 121.9(2)
C12B C1B Si1B 121.2(3)
C6B C2B C1B 121.7(3)
C6B C2B C3B 109.0(3)
C1B C2B C3B 129.2(3)
C13B C3B C14B 109.4(3)
C13B C3B C2B 108.8(3)
C14B C3B C2B 115.5(3)
C13B C3B C4B 112.1(3)
C14B C3B C4B 108.5(3)
C2B C3B C4B 102.4(3)
C5B C4B C3B 108.8(3)
C5B C4B H4B1 109.9
C3B C4B H4B1 109.9
C5B C4B H4B2 109.9
C3B C4B H4B2 109.9
H4B1 C4B H4B2 108.3
C6B C5B C4B 101.7(3)
C6B C5B C17B 112.9(3)
C4B C5B C17B 112.6(3)
C6B C5B C15B 112.1(3)
C4B C5B C15B 109.4(3)
C17B C5B C15B 108.1(3)
C7B C6B C2B 120.3(3)
C7B C6B C5B 126.1(3)
C2B C6B C5B 113.6(3)
C8B C7B C6B 119.6(3)
C8B C7B H7B 120.2
C6B C7B H7B 120.2
C7B C8B C12B 121.2(3)
C7B C8B C9B 124.9(3)
C12B C8B C9B 114.0(3)
C21B C9B C21D 11.7(9)
C21B C9B C19D 125.4(7)
C21D C9B C19D 118.3(5)
C21B C9B C8B 111.2(4)
C21D C9B C8B 109.8(5)
C19D C9B C8B 112.3(5)
C21B C9B C19B 108.7(7)
C21D C9B C19B 98.5(5)
C19D C9B C19B 27.6(4)
C8B C9B C19B 105.6(3)
C21B C9B C10B 102.6(13)
C21D C9B C10B 114.1(13)
C19D C9B C10B 101.5(16)
C8B C9B C10B 99.1(5)
C19B C9B C10B 128.9(15)
C21B C9B C10D 112(3)
C21D C9B C10D 123(3)
C19D C9B C10D 90(3)
C8B C9B C10D 101.4(4)
C19B C9B C10D 117(3)
C10B C9B C10D 12(3)
C9B C10B C11B 111.0(5)
C9B C10B H10C 109.4
C11B C10B H10C 109.4
C9B C10B H10D 109.4
C11B C10B H10D 109.4
C9B C10D C11B 111.0(5)
C9B C10D H10E 109.4
C11B C10D H10E 109.4
C9B C10D H10F 109.4
C11B C10D H10F 109.4
C24B C11B C23B 110.9(4)
C24B C11B C12B 114.1(4)
C23B C11B C12B 109.8(4)
C24B C11B C10D 115(2)
C23B C11B C10D 103(3)
C12B C11B C10D 103.6(4)
C24B C11B C10B 106.2(11)
C23B C11B C10B 114.3(15)
C12B C11B C10B 101.2(5)
C10D C11B C10B 12(3)
C8B C12B C1B 120.7(3)
C8B C12B C11B 110.0(3)
C1B C12B C11B 129.2(3)
C3B C13B H13D 109.5
C3B C13B H13E 109.5
H13D C13B H13E 109.5
C3B C13B H13F 109.5
H13D C13B H13F 109.5
H13E C13B H13F 109.5
C3B C14B H14D 109.5
C3B C14B H14E 109.5
H14D C14B H14E 109.5
C3B C14B H14F 109.5
H14D C14B H14F 109.5
H14E C14B H14F 109.5
C16B C15B C5B 118.1(4)
C16B C15B H15E 107.8
C5B C15B H15E 107.8
C16B C15B H15F 107.8
C5B C15B H15F 107.8
H15E C15B H15F 107.1
C15B C16B H16G 109.5
C15B C16B H16H 109.5
H16G C16B H16H 109.5
C15B C16B H16I 109.5
H16G C16B H16I 109.5
H16H C16B H16I 109.5
C18B C17B C5B 116.3(4)
C18B C17B H17C 108.2
C5B C17B H17C 108.2
C18B C17B H17D 108.2
C5B C17B H17D 108.2
H17C C17B H17D 107.4
C17B C18B H18D 109.5
C17B C18B H18E 109.5
H18D C18B H18E 109.5
C17B C18B H18F 109.5
H18D C18B H18F 109.5
H18E C18B H18F 109.5
C20B C19B C9B 114.8(5)
C9B C19B H19C 108.6
C9B C19B H19D 108.6
C20D C19D C9B 114.5(5)
C9B C19D H19G 108.6
C9B C19D H19H 108.6
C22B C21B C9B 113.6(5)
C9B C21B H21C 108.8
C9B C21B H21D 108.8
C22D C21D C9B 113.3(5)
C9B C21D H21E 108.9
C9B C21D H21F 108.9
C11B C23B H23D 109.5
C11B C23B H23E 109.5
H23D C23B H23E 109.5
C11B C23B H23F 109.5
H23D C23B H23F 109.5
H23E C23B H23F 109.5
C11B C24B H24D 109.5
C11B C24B H24E 109.5
H24D C24B H24E 109.5
C11B C24B H24F 109.5
H24D C24B H24F 109.5
H24E C24B H24F 109.5
C26B C25B Si1B 68.2(2)
C26B C25B Si2B 137.1(3)
Si1B C25B Si2B 151.9(2)
C25B C26B Si1B 67.2(2)
C25B C26B Si3B 134.3(3)
Si1B C26B Si3B 157.7(2)
Si2B C27B H27G 109.5
Si2B C27B H27H 109.5
H27G C27B H27H 109.5
Si2B C27B H27I 109.5
H27G C27B H27I 109.5
H27H C27B H27I 109.5
Si2B C28B H28G 109.5
Si2B C28B H28H 109.5
H28G C28B H28H 109.5
Si2B C28B H28I 109.5
H28G C28B H28I 109.5
H28H C28B H28I 109.5
Si2B C29B H29G 109.5
Si2B C29B H29H 109.5
H29G C29B H29H 109.5
Si2B C29B H29I 109.5
H29G C29B H29I 109.5
H29H C29B H29I 109.5
Si3B C30B H30D 109.5
Si3B C30B H30E 109.5
H30D C30B H30E 109.5
Si3B C30B H30F 109.5
H30D C30B H30F 109.5
H30E C30B H30F 109.5
Si3B C31B H31D 109.5
Si3B C31B H31E 109.5
H31D C31B H31E 109.5
Si3B C31B H31F 109.5
H31D C31B H31F 109.5
H31E C31B H31F 109.5
Si3B C32B H32D 109.5
Si3B C32B H32E 109.5
H32D C32B H32E 109.5
Si3B C32B H32F 109.5
H32D C32B H32F 109.5
H32E C32B H32F 109.5

loop_
_geom_bond_atom_site_label_1
_geom_bond_atom_site_label_2
_geom_bond_distance
Br1A Si1A 2.2507(11)
Si1A C25A 1.809(4)
Si1A C26A 1.815(4)
Si1A C1A 1.883(4)
Si2A C29A 1.837(4)
Si2A C28A 1.844(4)
Si2A C27C 1.852(5)
Si2A C29C 1.864(5)
Si2A C25A 1.875(4)
Si2A C28C 1.879(5)
Si2A C27A 1.882(4)
C27A H27A 0.9700
C27A H27B 0.9700
C27A H27C 0.9700
C28A H28A 0.9700
C28A H28B 0.9700
C28A H28C 0.9700
C29A H29A 0.9700
C29A H29B 0.9700
C29A H29C 0.9700
C27C H27D 0.9700
C27C H27E 0.9700
C27C H27F 0.9700
C28C H28D 0.9700
C28C H28E 0.9700
C28C H28F 0.9700
C29C H29D 0.9700
C29C H29E 0.9700
C29C H29F 0.9700
Si3A C30A 1.860(5)
Si3A C31A 1.864(4)
Si3A C32A 1.866(4)
Si3A C26A 1.872(4)
C1A C12A 1.419(5)
C1A C2A 1.423(5)
C2A C6A 1.396(5)
C2A C3A 1.532(5)
C3A C13A 1.523(6)
C3A C14A 1.523(6)
C3A C4C 1.551(4)
C3A C4A 1.551(4)
C4A C5A 1.550(4)
C4A H4A1 0.9800
C4A H4A2 0.9800
C4C C5A 1.550(4)
C4C H4C1 0.9800
C4C H4C2 0.9800
C5A C17A 1.529(6)
C5A C6A 1.532(5)
C5A C15C 1.540(2)
C5A C15A 1.541(2)
C6A C7A 1.385(5)
C7A C8A 1.383(5)
C7A H7A 0.9400
C8A C12A 1.393(5)
C8A C9A 1.522(5)
C9A C10A 1.519(5)
C9A C19A 1.540(2)
C9A C19C 1.541(2)
C9A C21A 1.571(6)
C10A C11A 1.551(5)
C10A H10A 0.9800
C10A H10B 0.9800
C11A C23A 1.525(5)
C11A C24A 1.534(5)
C11A C12A 1.544(4)
C13A H13A 0.9700
C13A H13B 0.9700
C13A H13C 0.9700
C14A H14A 0.9700
C14A H14B 0.9700
C14A H14C 0.9700
C15A C16A 1.530(2)
C15A H15A 0.9800
C15A H15B 0.9800
C16A H16A 0.9700
C16A H16B 0.9700
C16A H16C 0.9700
C15C C16C 1.530(2)
C15C H15C 0.9800
C15C H15D 0.9800
C16C H16D 0.9700
C16C H16E 0.9700
C16C H16F 0.9700
C17A C18A 1.542(6)
C17A H17A 0.9800
C17A H17B 0.9800
C18A H18A 0.9700
C18A H18B 0.9700
C18A H18C 0.9700
C19A C20A 1.529(2)
C19A H19A 0.9800
C19A H19B 0.9800
C20A H20A 0.9700
C20A H20B 0.9700
C20A H20C 0.9700
C19C C20C 1.530(2)
C19C H19E 0.9800
C19C H19F 0.9800
C20C H20D 0.9700
C20C H20E 0.9700
C20C H20F 0.9700
C21A C22A 1.495(7)
C21A H21A 0.9800
C21A H21B 0.9800
C22A H22A 0.9700
C22A H22B 0.9700
C22A H22C 0.9700
C23A H23A 0.9700
C23A H23B 0.9700
C23A H23C 0.9700
C24A H24A 0.9700
C24A H24B 0.9700
C24A H24C 0.9700
C25A C26A 1.376(5)
C30A H30A 0.9700
C30A H30B 0.9700
C30A H30C 0.9700
C31A H31A 0.9700
C31A H31B 0.9700
C31A H31C 0.9700
C32A H32A 0.9700
C32A H32B 0.9700
C32A H32C 0.9700
Br1B Si1B 2.2522(11)
Si1B C25B 1.803(4)
Si1B C26B 1.816(4)
Si1B C1B 1.885(4)
Si2B C28B 1.833(5)
Si2B C27B 1.853(5)
Si2B C29B 1.868(6)
Si2B C25B 1.883(4)
Si3B C31B 1.863(5)
Si3B C32B 1.864(4)
Si3B C30B 1.865(4)
Si3B C26B 1.871(4)
C1B C2B 1.414(5)
C1B C12B 1.420(5)
C2B C6B 1.396(5)
C2B C3B 1.542(4)
C3B C13B 1.535(5)
C3B C14B 1.539(5)
C3B C4B 1.552(5)
C4B C5B 1.532(5)
C4B H4B1 0.9800
C4B H4B2 0.9800
C5B C6B 1.519(5)
C5B C17B 1.533(5)
C5B C15B 1.559(5)
C6B C7B 1.381(5)
C7B C8B 1.379(5)
C7B H7B 0.9400
C8B C12B 1.396(5)
C8B C9B 1.545(5)
C9B C21B 1.539(2)
C9B C21D 1.539(2)
C9B C19D 1.539(2)
C9B C19B 1.546(2)
C9B C10B 1.549(5)
C9B C10D 1.549(5)
C10B C11B 1.549(5)
C10B H10C 0.9800
C10B H10D 0.9800
C10D C11B 1.549(5)
C10D H10E 0.9800
C10D H10F 0.9800
C11B C24B 1.509(7)
C11B C23B 1.530(6)
C11B C12B 1.544(5)
C13B H13D 0.9700
C13B H13E 0.9700
C13B H13F 0.9700
C14B H14D 0.9700
C14B H14E 0.9700
C14B H14F 0.9700
C15B C16B 1.506(6)
C15B H15E 0.9800
C15B H15F 0.9800
C16B H16G 0.9700
C16B H16H 0.9700
C16B H16I 0.9700
C17B C18B 1.504(6)
C17B H17C 0.9800
C17B H17D 0.9800
C18B H18D 0.9700
C18B H18E 0.9700
C18B H18F 0.9700
C19B C20B 1.526(2)
C19B H19C 0.9800
C19B H19D 0.9800
C20B H20G 0.9700
C20B H20H 0.9700
C20B H20I 0.9700
C19D C20D 1.530(2)
C19D H19G 0.9800
C19D H19H 0.9800
C20D H20J 0.9700
C20D H20K 0.9700
C20D H20L 0.9700
C21B C22B 1.530(2)
C21B H21C 0.9800
C21B H21D 0.9800
C22B H22D 0.9700
C22B H22E 0.9700
C22B H22F 0.9700
C21D C22D 1.530(2)
C21D H21E 0.9800
C21D H21F 0.9800
C22D H22G 0.9700
C22D H22H 0.9700
C22D H22I 0.9700
C23B H23D 0.9700
C23B H23E 0.9700
C23B H23F 0.9700
C24B H24D 0.9700
C24B H24E 0.9700
C24B H24F 0.9700
C25B C26B 1.375(5)
C27B H27G 0.9700
C27B H27H 0.9700
C27B H27I 0.9700
C28B H28G 0.9700
C28B H28H 0.9700
C28B H28I 0.9700
C29B H29G 0.9700
C29B H29H 0.9700
C29B H29I 0.9700
C30B H30D 0.9700
C30B H30E 0.9700
C30B H30F 0.9700
C31B H31D 0.9700
C31B H31E 0.9700
C31B H31F 0.9700
C32B H32D 0.9700
C32B H32E 0.9700
C32B H32F 0.9700

loop_
_geom_torsion_atom_site_label_1
_geom_torsion_atom_site_label_2
_geom_torsion_atom_site_label_3
_geom_torsion_atom_site_label_4
_geom_torsion
C25A Si1A C1A C12A -66.4(4)
C26A Si1A C1A C12A -128.1(3)
Br1A Si1A C1A C12A 83.7(3)
C25A Si1A C1A C2A 118.9(3)
C26A Si1A C1A C2A 57.2(4)
Br1A Si1A C1A C2A -91.0(3)
C12A C1A C2A C6A -1.5(5)
Si1A C1A C2A C6A 173.5(3)
C12A C1A C2A C3A 175.5(4)
Si1A C1A C2A C3A -9.5(6)
C6A C2A C3A C13A 110.4(4)
C1A C2A C3A C13A -66.9(5)
C6A C2A C3A C14A -125.4(4)
C1A C2A C3A C14A 57.4(5)
C6A C2A C3A C4C -19.3(10)
C1A C2A C3A C4C 163.5(9)
C6A C2A C3A C4A 0.1(11)
C1A C2A C3A C4A -177.2(11)
C13A C3A C4A C5A -118.0(13)
C14A C3A C4A C5A 122.1(11)
C2A C3A C4A C5A -2.3(17)
C4C C3A C4A C5A 76.1(6)
C13A C3A C4C C5A -92.2(14)
C14A C3A C4C C5A 145.7(13)
C2A C3A C4C C5A 29.9(16)
C4A C3A C4C C5A -76.0(6)
C3A C4A C5A C17A -117.6(12)
C3A C4A C5A C6A 3.4(16)
C3A C4A C5A C15C 114.5(15)
C3A C4A C5A C15A 124.1(12)
C3A C4A C5A C4C -76.0(6)
C3A C4C C5A C17A -141.1(13)
C3A C4C C5A C6A -28.1(16)
C3A C4C C5A C15C 87.2(16)
C3A C4C C5A C15A 101.8(13)
C3A C4C C5A C4A 76.1(7)
C1A C2A C6A C7A -0.2(6)
C3A C2A C6A C7A -177.8(4)
C1A C2A C6A C5A 179.8(3)
C3A C2A C6A C5A 2.2(5)
C17A C5A C6A C7A -57.8(6)
C15C C5A C6A C7A 83.3(6)
C15A C5A C6A C7A 50.9(6)
C4A C5A C6A C7A 176.5(11)
C4C C5A C6A C7A -164.1(10)
C17A C5A C6A C2A 122.2(4)
C15C C5A C6A C2A -96.7(5)
C15A C5A C6A C2A -129.1(5)
C4A C5A C6A C2A -3.5(11)
C4C C5A C6A C2A 15.8(10)
C2A C6A C7A C8A 2.4(6)
C5A C6A C7A C8A -177.6(4)
C6A C7A C8A C12A -2.8(6)
C6A C7A C8A C9A 177.9(4)
C7A C8A C9A C10A 169.7(4)
C12A C8A C9A C10A -9.6(4)
C7A C8A C9A C19A 39.3(6)
C12A C8A C9A C19A -140.0(4)
C7A C8A C9A C19C 59.6(7)
C12A C8A C9A C19C -119.7(6)
C7A C8A C9A C21A -75.7(5)
C12A C8A C9A C21A 105.1(4)
C8A C9A C10A C11A 17.7(4)
C19A C9A C10A C11A 146.2(4)
C19C C9A C10A C11A 128.5(4)
C21A C9A C10A C11A -99.1(4)
C9A C10A C11A C23A 98.0(4)
C9A C10A C11A C24A -141.3(3)
C9A C10A C11A C12A -19.0(4)
C7A C8A C12A C1A 1.1(6)
C9A C8A C12A C1A -179.6(3)
C7A C8A C12A C11A 178.5(3)
C9A C8A C12A C11A -2.2(4)
C2A C1A C12A C8A 1.0(5)
Si1A C1A C12A C8A -173.9(3)
C2A C1A C12A C11A -175.7(3)
Si1A C1A C12A C11A 9.3(5)
C23A C11A C12A C8A -105.7(4)
C24A C11A C12A C8A 130.3(4)
C10A C11A C12A C8A 12.8(4)
C23A C11A C12A C1A 71.4(5)
C24A C11A C12A C1A -52.7(5)
C10A C11A C12A C1A -170.1(4)
C17A C5A C15A C16A 172.2(9)
C6A C5A C15A C16A 56.4(10)
C15C C5A C15A C16A -41.2(12)
C4A C5A C15A C16A -60.4(12)
C4C C5A C15A C16A -69.8(13)
C17A C5A C15C C16C 66.9(15)
C6A C5A C15C C16C -68.0(13)
C15A C5A C15C C16C 26.0(10)
C4A C5A C15C C16C -171.0(13)
C4C C5A C15C C16C -174.7(11)
C6A C5A C17A C18A -176.9(5)
C15C C5A C17A C18A 48.0(8)
C15A C5A C17A C18A 67.6(7)
C4A C5A C17A C18A -59.8(8)
C4C C5A C17A C18A -72.9(9)
C10A C9A C19A C20A -67.4(7)
C8A C9A C19A C20A 54.5(7)
C19C C9A C19A C20A -13.0(14)
C21A C9A C19A C20A 174.6(5)
C10A C9A C19C C20C 67.3(10)
C8A C9A C19C C20C 175.0(8)
C19A C9A C19C C20C -65.0(14)
C21A C9A C19C C20C -56.3(12)
C10A C9A C21A C22A 174.3(4)
C8A C9A C21A C22A 63.4(5)
C19A C9A C21A C22A -60.1(6)
C19C C9A C21A C22A -63.3(7)
C1A Si1A C25A C26A -111.9(2)
Br1A Si1A C25A C26A 99.6(2)
C26A Si1A C25A Si2A -166.9(6)
C1A Si1A C25A Si2A 81.2(5)
Br1A Si1A C25A Si2A -67.3(5)
C29A Si2A C25A C26A -22.3(5)
C28A Si2A C25A C26A -147.5(5)
C27C Si2A C25A C26A 147.3(6)
C29C Si2A C25A C26A 16.3(6)
C28C Si2A C25A C26A -96.6(6)
C27A Si2A C25A C26A 97.0(5)
C29A Si2A C25A Si1A 139.4(5)
C28A Si2A C25A Si1A 14.3(6)
C27C Si2A C25A Si1A -50.9(7)
C29C Si2A C25A Si1A 178.1(6)
C28C Si2A C25A Si1A 65.2(6)
C27A Si2A C25A Si1A -101.3(5)
Si2A C25A C26A Si1A 171.2(4)
Si1A C25A C26A Si3A -172.6(4)
Si2A C25A C26A Si3A -1.3(7)
C1A Si1A C26A C25A 111.8(3)
Br1A Si1A C26A C25A -101.4(2)
C25A Si1A C26A Si3A 165.6(7)
C1A Si1A C26A Si3A -82.6(6)
Br1A Si1A C26A Si3A 64.2(6)
C30A Si3A C26A C25A -62.1(4)
C31A Si3A C26A C25A 60.4(4)
C32A Si3A C26A C25A 178.0(4)
C30A Si3A C26A Si1A 136.4(6)
C31A Si3A C26A Si1A -101.1(6)
C32A Si3A C26A Si1A 16.5(6)
C25B Si1B C1B C2B 66.5(4)
C26B Si1B C1B C2B 129.0(3)
Br1B Si1B C1B C2B -83.0(3)
C25B Si1B C1B C12B -120.0(3)
C26B Si1B C1B C12B -57.5(4)
Br1B Si1B C1B C12B 90.5(3)
C12B C1B C2B C6B -1.4(5)
Si1B C1B C2B C6B 172.4(3)
C12B C1B C2B C3B 174.2(3)
Si1B C1B C2B C3B -12.0(5)
C6B C2B C3B C13B 103.8(3)
C1B C2B C3B C13B -72.2(5)
C6B C2B C3B C14B -132.7(3)
C1B C2B C3B C14B 51.3(5)
C6B C2B C3B C4B -15.0(4)
C1B C2B C3B C4B 169.0(3)
C13B C3B C4B C5B -95.2(4)
C14B C3B C4B C5B 143.9(3)
C2B C3B C4B C5B 21.3(4)
C3B C4B C5B C6B -19.2(4)
C3B C4B C5B C17B -140.4(3)
C3B C4B C5B C15B 99.4(4)
C1B C2B C6B C7B -0.3(5)
C3B C2B C6B C7B -176.7(3)
C1B C2B C6B C5B 179.8(3)
C3B C2B C6B C5B 3.4(4)
C4B C5B C6B C7B -170.0(3)
C17B C5B C6B C7B -49.1(5)
C15B C5B C6B C7B 73.3(5)
C4B C5B C6B C2B 9.9(4)
C17B C5B C6B C2B 130.8(3)
C15B C5B C6B C2B -106.8(4)
C2B C6B C7B C8B 2.4(5)
C5B C6B C7B C8B -177.7(3)
C6B C7B C8B C12B -2.9(6)
C6B C7B C8B C9B 176.4(3)
C7B C8B C9B C21B 60.9(8)
C12B C8B C9B C21B -119.8(7)
C7B C8B C9B C21D 48.5(7)
C12B C8B C9B C21D -132.2(6)
C7B C8B C9B C19D -85.3(5)
C12B C8B C9B C19D 94.1(5)
C7B C8B C9B C19B -56.9(6)
C12B C8B C9B C19B 122.5(5)
C7B C8B C9B C10B 168.3(15)
C12B C8B C9B C10B -12.4(15)
C7B C8B C9B C10D -180(3)
C12B C8B C9B C10D 0(3)
C21B C9B C10B C11B 135(2)
C21D C9B C10B C11B 137.4(18)
C19D C9B C10B C11B -94(2)
C8B C9B C10B C11B 21(2)
C19B C9B C10B C11B -98(2)
C10D C9B C10B C11B -81(2)
C21B C9B C10D C11B 120(4)
C21D C9B C10D C11B 124(3)
C19D C9B C10D C11B -112(4)
C8B C9B C10D C11B 1(5)
C19B C9B C10D C11B -113(4)
C10B C9B C10D C11B 81(2)
C9B C10D C11B C24B -126(4)
C9B C10D C11B C23B 113(4)
C9B C10D C11B C12B -1(5)
C9B C10D C11B C10B -81(2)
C9B C10B C11B C24B -141.0(19)
C9B C10B C11B C23B 96(2)
C9B C10B C11B C12B -22(3)
C9B C10B C11B C10D 81(2)
C7B C8B C12B C1B 1.1(6)
C9B C8B C12B C1B -178.3(3)
C7B C8B C12B C11B 179.0(4)
C9B C8B C12B C11B -0.4(5)
C2B C1B C12B C8B 1.0(5)
Si1B C1B C12B C8B -172.8(3)
C2B C1B C12B C11B -176.4(4)
Si1B C1B C12B C11B 9.8(6)
C24B C11B C12B C8B 126.7(4)
C23B C11B C12B C8B -108.0(4)
C10D C11B C12B C8B 1(3)
C10B C11B C12B C8B 13.1(16)
C24B C11B C12B C1B -55.6(5)
C23B C11B C12B C1B 69.6(6)
C10D C11B C12B C1B 179(3)
C10B C11B C12B C1B -169.3(15)
C6B C5B C15B C16B -64.6(5)
C4B C5B C15B C16B -176.6(4)
C17B C5B C15B C16B 60.4(5)
C6B C5B C17B C18B -50.6(5)
C4B C5B C17B C18B 63.9(5)
C15B C5B C17B C18B -175.1(3)
C21B C9B C19B C20B 60.2(9)
C21D C9B C19B C20B 66.2(10)
C19D C9B C19B C20B -72.0(12)
C8B C9B C19B C20B 179.7(7)
C10B C9B C19B C20B -64.4(11)
C10D C9B C19B C20B -68.3(15)
C21B C9B C19D C20D -66.7(11)
C21D C9B C19D C20D -55.7(12)
C8B C9B C19D C20D 73.8(9)
C19B C9B C19D C20D -7.3(9)
C10B C9B C19D C20D 178.8(9)
C10D C9B C19D C20D 176.0(13)
C21D C9B C21B C22B -103(4)
C19D C9B C21B C22B -47.3(13)
C8B C9B C21B C22B 171.8(8)
C19B C9B C21B C22B -72.3(10)
C10B C9B C21B C22B 66.7(14)
C10D C9B C21B C22B 59(2)
C21B C9B C21D C22D -48(3)
C19D C9B C21D C22D -178.1(8)
C8B C9B C21D C22D 51.3(11)
C19B C9B C21D C22D 161.3(9)
C10B C9B C21D C22D -59.0(16)
C10D C9B C21D C22D -68(2)
C1B Si1B C25B C26B 111.8(3)
Br1B Si1B C25B C26B -100.3(2)
C26B Si1B C25B Si2B 157.9(6)
C1B Si1B C25B Si2B -90.3(5)
Br1B Si1B C25B Si2B 57.6(5)
C28B Si2B C25B C26B -23.4(5)
C27B Si2B C25B C26B -147.4(4)
C29B Si2B C25B C26B 94.9(5)
C28B Si2B C25B Si1B -172.5(5)
C27B Si2B C25B Si1B 63.5(5)
C29B Si2B C25B Si1B -54.2(5)
Si2B C25B C26B Si1B -164.9(4)
Si1B C25B C26B Si3B 172.8(4)
Si2B C25B C26B Si3B 7.9(7)
C1B Si1B C26B C25B -113.0(3)
Br1B Si1B C26B C25B 100.7(2)
C25B Si1B C26B Si3B -166.3(7)
C1B Si1B C26B Si3B 80.7(6)
Br1B Si1B C26B Si3B -65.6(6)
C31B Si3B C26B C25B -56.6(5)
C32B Si3B C26B C25B -174.6(4)
C30B Si3B C26B C25B 65.4(4)
C31B Si3B C26B Si1B 105.7(6)
C32B Si3B C26B Si1B -12.3(7)
C30B Si3B C26B Si1B -132.4(6)
